data_1527492
loop_
_publ_author_name
'Hawthorne, F.C.'
'Calvo, C.'

_publ_section_title
;
 The crystal chemistry of the M(+) V O3 (M(+) = Li, Na, K, N H4, Tl, Rb,
 and Cs) pyroxenes
;
_journal_name_full 'Journal of Solid State Chemistry'
_journal_page_first 157
_journal_page_last 170
_journal_volume 22
_journal_year 1977
_chemical_formula_sum 'O3 Rb V'
_chemical_name_systematic 'Rb (V O3)'
_space_group_IT_number 57
_symmetry_space_group_name_Hall '-P 2c 2b'
_symmetry_space_group_name_H-M 'P b c m'
_cell_angle_alpha 90
_cell_angle_beta 90
_cell_angle_gamma 90
_cell_formula_units_Z 4
_cell_length_a 5.261
_cell_length_b 11.425
_cell_length_c 5.715
_cell_volume 343.511
_citation_journal_id_ASTM JSSCBI
_cod_data_source_file Hawthorne_JSSCBI_1977_1158.cif
_cod_data_source_block O3Rb1V1
_cod_original_cell_volume 343.5111
_cod_original_formula_sum 'O3 Rb1 V1'
_cod_database_code 1527492

loop_
_symmetry_equiv_pos_as_xyz
x,y,z
-x,-y,z+1/2
x,-y+1/2,-z
-x,y+1/2,-z+1/2
-x,-y,-z
x,y,-z-1/2
-x,y-1/2,z
x,-y-1/2,z-1/2

loop_
_atom_site_label
_atom_site_type_symbol
_atom_site_fract_x
_atom_site_fract_y
_atom_site_fract_z
_atom_site_occupancy
_atom_site_U_iso_or_equiv
V1 V+5 0.466 0.1661 0.25 1 0.0
O2 O-2 0.6022 0.0385 0.25 1 0.0
O1 O-2 0.1568 0.1495 0.25 1 0.0
O3 O-2 0.5682 0.25 0 1 0.0
Rb1 Rb+1 0.9305 0.3981 0.25 1 0.0
